data_7134510
loop_
_publ_author_name
'Zhang, Bo-Lun'
'Song, Wen-Tao'
'Zhang, Jian-Jun'
'Chen, Jun'
'Miao, Lei'
'Shi, Wen-Jing'
'Wang, Rui-Hong'
'Cai, Mengmeng'
'Ni, Jun'
'Zhao, Zongbin'

_publ_section_title
;
 Awakening of high-energy phosphorescence by enhanced weak interactions
 for ratiometric detection of trichloromethane vapor
;
_journal_issue 47
_journal_name_full 'Chemical Communications'
_journal_page_first 8560
_journal_page_last 8563
_journal_paper_doi 10.1039/D5CC01812A
_journal_volume 61
_journal_year 2025
_chemical_formula_sum 'C35 H30 Bi Cl7 N2 O0.5 P'
_chemical_formula_weight 974.71
_space_group_crystal_system triclinic
_space_group_IT_number 2
_space_group_name_Hall '-P 1'
_space_group_name_H-M_alt 'P -1'
_atom_sites_solution_hydrogens mixed
_audit_creation_method SHELXL-2014
_audit_update_record
;
2025-05-04 deposited with the CCDC.	2025-05-07 downloaded from the CCDC.
;
_cell_angle_alpha 71.085(11)
_cell_angle_beta 76.978(12)
_cell_angle_gamma 83.504(12)
_cell_formula_units_Z 2
_cell_length_a 8.948(3)
_cell_length_b 13.456(5)
_cell_length_c 17.067(6)
_cell_measurement_reflns_used 9574
_cell_measurement_temperature 120(2)
_cell_measurement_theta_max 26.74
_cell_measurement_theta_min 2.34
_cell_volume 1892.2(12)
_computing_cell_refinement 'Bruker SMART'
_computing_data_collection 'Bruker SMART'
_computing_data_reduction 'Bruker SAINT'
_computing_molecular_graphics 'Bruker SHELXTL'
_computing_publication_material 'Bruker SHELXTL'
_computing_structure_refinement 'SHELXL-2014 (Sheldrick, 2014)'
_computing_structure_solution 'SHELXL-2014 (Sheldrick, 2014)'
_diffrn_ambient_temperature 120(2)
_diffrn_measured_fraction_theta_full 0.970
_diffrn_measured_fraction_theta_max 0.999
_diffrn_measurement_device_type 'CCD area detector'
_diffrn_measurement_method 'phi and omega scans'
_diffrn_radiation_source 'fine-focus sealed tube'
_diffrn_radiation_type MoK\a
_diffrn_radiation_wavelength 0.71073
_diffrn_reflns_av_R_equivalents 0.0978
_diffrn_reflns_av_unetI/netI 0.0435
_diffrn_reflns_Laue_measured_fraction_full 0.970
_diffrn_reflns_Laue_measured_fraction_max 0.999
_diffrn_reflns_limit_h_max 10
_diffrn_reflns_limit_h_min -10
_diffrn_reflns_limit_k_max 15
_diffrn_reflns_limit_k_min -15
_diffrn_reflns_limit_l_max 20
_diffrn_reflns_limit_l_min -20
_diffrn_reflns_number 72720
_diffrn_reflns_point_group_measured_fraction_full 0.970
_diffrn_reflns_point_group_measured_fraction_max 0.999
_diffrn_reflns_theta_full 25.242
_diffrn_reflns_theta_max 25.000
_diffrn_reflns_theta_min 2.344
_exptl_absorpt_coefficient_mu 5.225
_exptl_absorpt_correction_T_max 0.7455
_exptl_absorpt_correction_T_min 0.5332
_exptl_absorpt_correction_type multi-scan
_exptl_absorpt_process_details 'SADABS (Sheldrick, 1996)'
_exptl_crystal_colour colorless
_exptl_crystal_density_diffrn 1.711
_exptl_crystal_density_meas 0
_exptl_crystal_description block
_exptl_crystal_F_000 950
_exptl_crystal_size_max 0.16
_exptl_crystal_size_mid 0.12
_exptl_crystal_size_min 0.12
_refine_diff_density_max 1.243
_refine_diff_density_min -1.285
_refine_diff_density_rms 0.132
_refine_ls_extinction_method none
_refine_ls_goodness_of_fit_ref 1.049
_refine_ls_hydrogen_treatment constr
_refine_ls_matrix_type full
_refine_ls_number_parameters 462
_refine_ls_number_reflns 6648
_refine_ls_number_restraints 0
_refine_ls_restrained_S_all 1.049
_refine_ls_R_factor_all 0.0448
_refine_ls_R_factor_gt 0.0354
_refine_ls_shift/su_max 0.001
_refine_ls_shift/su_mean 0.000
_refine_ls_structure_factor_coef Fsqd
_refine_ls_weighting_details 'w=1/[\s^2^(Fo^2^)+(0.0506P)^2^+3.2290P] where P=(Fo^2^+2Fc^2^)/3'
_refine_ls_weighting_scheme calc
_refine_ls_wR_factor_gt 0.0870
_refine_ls_wR_factor_ref 0.0908
_reflns_Friedel_coverage 0.000
_reflns_number_gt 5864
_reflns_number_total 6648
_reflns_threshold_expression 'I > 2\s(I)'
_cod_data_source_file d5cc01812a2.cif
_cod_data_source_block q1_CCDC1
_cod_depositor_comments
;
The following automatic conversions were performed:

data item '_exptl_absorpt_correction_type' value 'multi scan' was
changed to 'multi-scan' in accordance with the
/home/data/users/saulius/crontab/automatic-downloads/rss-feeds/RSC/lib/dictionaries/cif_core.dic
dictionary named 'cif_core.dic' version 2.4.2 last updated on
2011-04-26.

Automatic conversion script
Id: cif_fix_values 8170 2020-07-09 18:12:32Z antanas 

 Adding full bibliography for 7134509--7134510.cif.
;
_cod_original_formula_sum 'C35 H30 Bi Cl7 N2 O0.50 P'
_cod_database_code 7134510
_shelx_space_group_comment
; 
The symmetry employed for this shelxl refinement is uniquely defined 
by the following loop, which should always be used as a source of 
symmetry information in preference to the above space-group names. 
They are only intended as comments. 
;
_shelxl_version_number 2014-3

loop_
_space_group_symop_operation_xyz
'x, y, z'
'-x, -y, -z'

loop_
_atom_site_label
_atom_site_type_symbol
_atom_site_fract_x
_atom_site_fract_y
_atom_site_fract_z
_atom_site_U_iso_or_equiv
_atom_site_adp_type
_atom_site_occupancy
_atom_site_site_symmetry_order
_atom_site_calc_flag
_atom_site_refinement_flags_posn
_atom_site_refinement_flags_adp
_atom_site_refinement_flags_occupancy
_atom_site_disorder_assembly
_atom_site_disorder_group
Bi1 Bi 0.74479(2) 0.83656(2) 0.23217(2) 0.02304(8) Uani 1 1 d . . . . .
P1 P 0.02230(17) 0.31827(11) 0.28536(9) 0.0253(3) Uani 1 1 d . . . . .
Cl1 Cl 0.72550(16) 0.99034(11) 0.30627(9) 0.0289(3) Uani 1 1 d . . . . .
Cl2 Cl 0.78464(18) 0.68601(12) 0.37814(10) 0.0380(4) Uani 1 1 d . . . . .
Cl3 Cl 1.00760(15) 0.89853(11) 0.11436(9) 0.0277(3) Uani 1 1 d . . . . .
Cl4 Cl 0.68129(16) 0.69443(10) 0.16614(9) 0.0263(3) Uani 1 1 d . . . . .
N1 N 0.4662(5) 0.8351(4) 0.2852(3) 0.0290(11) Uani 1 1 d . . . . .
N2 N 0.6006(5) 0.9682(4) 0.1349(3) 0.0253(10) Uani 1 1 d . . . . .
C1 C 0.4046(7) 0.7645(5) 0.3578(4) 0.0385(15) Uani 1 1 d . . . . .
H1A H 0.4713 0.7174 0.3904 0.046 Uiso 1 1 calc R U . . .
C2 C 0.2483(7) 0.7571(6) 0.3873(4) 0.0419(16) Uani 1 1 d . . . . .
H2A H 0.2076 0.7069 0.4395 0.050 Uiso 1 1 calc R U . . .
C3 C 0.1540(7) 0.8237(6) 0.3394(5) 0.0465(18) Uani 1 1 d . . . . .
H3A H 0.0459 0.8186 0.3574 0.056 Uiso 1 1 calc R U . . .
C4 C 0.2133(7) 0.8985(6) 0.2651(4) 0.0385(15) Uani 1 1 d . . . . .
H4A H 0.1469 0.9466 0.2330 0.046 Uiso 1 1 calc R U . . .
C5 C 0.3716(6) 0.9029(5) 0.2375(4) 0.0281(13) Uani 1 1 d . . . . .
C6 C 0.4458(7) 0.9788(4) 0.1576(4) 0.0266(12) Uani 1 1 d . . . . .
C7 C 0.3633(7) 1.0567(5) 0.1073(4) 0.0343(14) Uani 1 1 d . . . . .
H7A H 0.2549 1.0638 0.1238 0.041 Uiso 1 1 calc R U . . .
C8 C 0.4391(8) 1.1238(5) 0.0335(4) 0.0412(16) Uani 1 1 d . . . . .
H8A H 0.3832 1.1776 -0.0015 0.049 Uiso 1 1 calc R U . . .
C9 C 0.5961(7) 1.1131(5) 0.0100(4) 0.0331(14) Uani 1 1 d . . . . .
H9A H 0.6500 1.1590 -0.0411 0.040 Uiso 1 1 calc R U . . .
C10 C 0.6733(7) 1.0344(4) 0.0622(4) 0.0299(13) Uani 1 1 d . . . . .
H10A H 0.7817 1.0265 0.0463 0.036 Uiso 1 1 calc R U . . .
C11 C 0.1179(7) 0.2096(4) 0.3526(4) 0.0278(13) Uani 1 1 d . . . . .
C12 C 0.112(4) 0.209(2) 0.4372(15) 0.031(6) Uani 0.45(6) 1 d . . P A 1
H12A H 0.0535 0.2641 0.4565 0.037 Uiso 0.45(6) 1 d R U P A 1
C13 C 0.187(4) 0.130(2) 0.4930(18) 0.042(6) Uani 0.45(6) 1 d . . P A 1
H13A H 0.1797 0.1280 0.5504 0.051 Uiso 0.45(6) 1 d R U P A 1
C12' C 0.061(4) 0.176(3) 0.4378(15) 0.056(7) Uani 0.55(6) 1 d . . P A 2
H12B H -0.0303 0.2082 0.4624 0.067 Uiso 0.55(6) 1 d R U P A 2
C13' C 0.138(5) 0.093(4) 0.4869(15) 0.078(12) Uani 0.55(6) 1 d . . P A 2
H13B H 0.0907 0.0615 0.5449 0.093 Uiso 0.55(6) 1 d R U P A 2
C14 C 0.2729(8) 0.0515(6) 0.4575(5) 0.053(2) Uani 1 1 d . . . . .
H14A H 0.3079 -0.0131 0.4943 0.064 Uiso 1 1 d R U . A .
C15 C 0.3079(9) 0.0683(5) 0.3721(5) 0.0480(19) Uani 1 1 d . . . . .
H15A H 0.3864 0.0261 0.3489 0.058 Uiso 1 1 calc R U . . .
C16 C 0.2291(7) 0.1469(5) 0.3189(4) 0.0407(16) Uani 1 1 d . . . . .
H16A H 0.2519 0.1574 0.2598 0.049 Uiso 1 1 calc R U . . .
C17 C 0.1171(6) 0.4379(4) 0.2618(4) 0.0258(12) Uani 1 1 d . . . . .
C18 C 0.2563(7) 0.4370(5) 0.2849(4) 0.0369(15) Uani 1 1 d . . . . .
H18A H 0.3011 0.3728 0.3154 0.044 Uiso 1 1 calc R U . . .
C19 C 0.3303(8) 0.5308(6) 0.2633(5) 0.0461(17) Uani 1 1 d . . . . .
H19A H 0.4246 0.5306 0.2800 0.055 Uiso 1 1 calc R U . . .
C20 C 0.2671(8) 0.6238(5) 0.2177(4) 0.0407(16) Uani 1 1 d . . . . .
H20A H 0.3192 0.6872 0.2018 0.049 Uiso 1 1 calc R U . . .
C21 C 0.1280(7) 0.6250(5) 0.1950(4) 0.0347(14) Uani 1 1 d . . . . .
H21A H 0.0838 0.6896 0.1648 0.042 Uiso 1 1 calc R U . . .
C22 C 0.0528(7) 0.5332(4) 0.2159(4) 0.0307(13) Uani 1 1 d . . . . .
H22A H -0.0420 0.5343 0.1993 0.037 Uiso 1 1 calc R U . . .
C23 C -0.1723(7) 0.3298(5) 0.3400(4) 0.0294(13) Uani 1 1 d . . . . .
C24 C -0.2283(7) 0.4191(5) 0.3637(4) 0.0341(14) Uani 1 1 d . . . . .
H24A H -0.1637 0.4763 0.3494 0.041 Uiso 1 1 calc R U . . .
C25 C -0.3787(7) 0.4248(6) 0.4082(4) 0.0421(16) Uani 1 1 d . . . . .
H25A H -0.4161 0.4856 0.4245 0.050 Uiso 1 1 calc R U . . .
C26 C -0.4723(8) 0.3426(6) 0.4285(4) 0.0436(17) Uani 1 1 d . . . . .
H26A H -0.5747 0.3467 0.4588 0.052 Uiso 1 1 calc R U . . .
C27 C -0.4188(9) 0.2537(7) 0.4052(5) 0.055(2) Uani 1 1 d . . . . .
H27A H -0.4842 0.1970 0.4193 0.066 Uiso 1 1 calc R U . . .
C28 C -0.2690(8) 0.2476(6) 0.3611(5) 0.0484(18) Uani 1 1 d . . . . .
H28A H -0.2325 0.1864 0.3451 0.058 Uiso 1 1 calc R U . . .
C29 C 0.0296(7) 0.2912(4) 0.1877(4) 0.0273(13) Uani 1 1 d . . . . .
C30 C 0.0937(9) 0.3602(5) 0.1100(4) 0.0473(18) Uani 1 1 d . . . . .
H30A H 0.1344 0.4236 0.1076 0.057 Uiso 1 1 calc R U . . .
C31 C 0.0986(10) 0.3371(6) 0.0360(5) 0.058(2) Uani 1 1 d . . . . .
H31A H 0.1420 0.3850 -0.0169 0.070 Uiso 1 1 calc R U . . .
C32 C 0.0410(8) 0.2452(6) 0.0386(4) 0.0415(16) Uani 1 1 d . . . . .
H32A H 0.0442 0.2298 -0.0123 0.050 Uiso 1 1 calc R U . . .
C33 C -0.0214(7) 0.1755(5) 0.1154(4) 0.0396(16) Uani 1 1 d . . . . .
H33A H -0.0617 0.1121 0.1176 0.048 Uiso 1 1 calc R U . . .
C34 C -0.0251(7) 0.1981(5) 0.1890(4) 0.0348(14) Uani 1 1 d . . . . .
H34A H -0.0659 0.1488 0.2417 0.042 Uiso 1 1 calc R U . . .
Cl7 Cl 0.5616(4) 0.2475(2) 0.17389(15) 0.0930(9) Uani 1 1 d . . . . .
Cl6 Cl 0.6586(3) 0.45732(18) 0.13678(15) 0.0692(6) Uani 1 1 d . . . . .
Cl5 Cl 0.6394(4) 0.38006(19) 0.00017(15) 0.0996(10) Uani 1 1 d . . . . .
C35 C 0.661(6) 0.349(2) 0.1033(15) 0.055(7) Uani 0.46(9) 1 d . . P B 1
H35A H 0.7652 0.3214 0.1015 0.066 Uiso 0.4633 1 d . U P B 1
C35' C 0.576(7) 0.369(2) 0.1036(11) 0.053(12) Uani 0.54(9) 1 d . . P B 2
H35B H 0.4661 0.3958 0.1065 0.064 Uiso 0.5367 1 d . U P B 2
O1 O -0.043(2) 0.6047(13) 0.5226(10) 0.036(4) Uani 0.25 1 d . . P . .
O1' O 0.051(3) 0.496(2) 0.4695(12) 0.076(8) Uani 0.25 1 d . . P . .

loop_
_atom_site_aniso_label
_atom_site_aniso_U_11
_atom_site_aniso_U_22
_atom_site_aniso_U_33
_atom_site_aniso_U_23
_atom_site_aniso_U_13
_atom_site_aniso_U_12
Bi1 0.02372(12) 0.02195(12) 0.02240(12) -0.00645(8) -0.00360(8) 0.00004(8)
P1 0.0276(8) 0.0220(7) 0.0255(8) -0.0080(6) -0.0037(6) 0.0003(6)
Cl1 0.0363(8) 0.0235(7) 0.0305(7) -0.0130(6) -0.0058(6) -0.0035(6)
Cl2 0.0391(8) 0.0332(8) 0.0315(8) -0.0001(7) -0.0035(7) 0.0024(7)
Cl3 0.0273(7) 0.0257(7) 0.0268(7) -0.0063(6) -0.0021(6) -0.0003(6)
Cl4 0.0294(7) 0.0252(7) 0.0277(7) -0.0133(6) -0.0042(6) -0.0029(5)
N1 0.023(2) 0.033(3) 0.030(3) -0.013(2) 0.001(2) -0.001(2)
N2 0.026(2) 0.029(3) 0.022(2) -0.010(2) -0.004(2) 0.000(2)
C1 0.037(4) 0.047(4) 0.030(3) -0.007(3) -0.005(3) -0.009(3)
C2 0.031(3) 0.053(4) 0.039(4) -0.017(3) 0.005(3) -0.009(3)
C3 0.025(3) 0.073(5) 0.047(4) -0.027(4) -0.001(3) -0.010(3)
C4 0.026(3) 0.053(4) 0.040(4) -0.022(3) -0.004(3) 0.001(3)
C5 0.023(3) 0.037(3) 0.028(3) -0.016(3) -0.005(2) 0.000(2)
C6 0.031(3) 0.029(3) 0.024(3) -0.016(3) -0.006(2) 0.000(2)
C7 0.034(3) 0.043(4) 0.027(3) -0.013(3) -0.007(3) 0.006(3)
C8 0.051(4) 0.038(4) 0.040(4) -0.016(3) -0.020(3) 0.014(3)
C9 0.045(4) 0.024(3) 0.029(3) -0.004(3) -0.009(3) 0.000(3)
C10 0.039(3) 0.024(3) 0.028(3) -0.010(3) -0.006(3) 0.001(3)
C11 0.028(3) 0.019(3) 0.030(3) -0.003(2) -0.002(3) 0.003(2)
C12 0.042(15) 0.030(12) 0.017(8) -0.008(8) -0.002(9) 0.007(9)
C13 0.047(13) 0.052(14) 0.032(10) -0.018(10) -0.013(9) 0.011(10)
C12' 0.045(13) 0.066(18) 0.041(9) -0.006(11) 0.000(9) 0.016(12)
C13' 0.09(2) 0.09(2) 0.028(10) 0.008(11) -0.010(11) 0.034(17)
C14 0.042(4) 0.043(4) 0.056(5) 0.005(4) -0.010(4) 0.012(3)
C15 0.053(4) 0.040(4) 0.067(5) -0.033(4) -0.029(4) 0.020(3)
C16 0.040(4) 0.049(4) 0.040(4) -0.025(3) -0.012(3) 0.012(3)
C17 0.024(3) 0.028(3) 0.024(3) -0.009(2) 0.000(2) -0.001(2)
C18 0.037(4) 0.030(3) 0.042(4) -0.006(3) -0.011(3) -0.004(3)
C19 0.041(4) 0.047(4) 0.051(4) -0.013(4) -0.011(3) -0.014(3)
C20 0.052(4) 0.030(4) 0.039(4) -0.012(3) -0.001(3) -0.015(3)
C21 0.040(4) 0.025(3) 0.036(4) -0.008(3) -0.005(3) 0.003(3)
C22 0.032(3) 0.026(3) 0.031(3) -0.005(3) -0.007(3) 0.002(3)
C23 0.034(3) 0.027(3) 0.026(3) -0.005(3) -0.008(3) -0.003(3)
C24 0.037(3) 0.029(3) 0.034(3) -0.007(3) -0.006(3) 0.000(3)
C25 0.034(4) 0.048(4) 0.041(4) -0.018(3) 0.000(3) 0.010(3)
C26 0.028(3) 0.070(5) 0.031(4) -0.014(3) -0.005(3) -0.001(3)
C27 0.044(4) 0.067(5) 0.059(5) -0.032(4) 0.011(4) -0.024(4)
C28 0.053(4) 0.040(4) 0.054(5) -0.026(4) 0.010(4) -0.014(3)
C29 0.030(3) 0.027(3) 0.027(3) -0.012(3) -0.007(3) 0.003(2)
C30 0.074(5) 0.033(4) 0.032(4) -0.011(3) 0.005(3) -0.020(3)
C31 0.092(6) 0.047(5) 0.030(4) -0.014(3) 0.004(4) -0.012(4)
C32 0.042(4) 0.053(4) 0.037(4) -0.026(3) -0.009(3) 0.008(3)
C33 0.036(4) 0.043(4) 0.049(4) -0.025(3) -0.012(3) 0.002(3)
C34 0.034(3) 0.039(4) 0.030(3) -0.009(3) -0.003(3) -0.004(3)
Cl7 0.144(3) 0.0792(17) 0.0556(14) -0.0099(12) -0.0125(15) -0.0518(17)
Cl6 0.0756(15) 0.0615(13) 0.0775(15) -0.0302(11) -0.0102(12) -0.0160(11)
Cl5 0.193(3) 0.0523(14) 0.0519(14) -0.0142(11) -0.0213(17) -0.0109(16)
C35 0.03(2) 0.058(12) 0.072(13) -0.022(10) -0.002(10) 0.010(11)
C35' 0.07(3) 0.047(11) 0.049(9) -0.017(7) -0.009(10) -0.010(13)
O1 0.050(10) 0.029(9) 0.025(9) 0.017(7) -0.029(8) -0.028(8)
O1' 0.13(3) 0.067(15) 0.038(13) -0.014(13) -0.059(15) 0.039(16)

loop_
_atom_type_symbol
_atom_type_description
_atom_type_scat_dispersion_real
_atom_type_scat_dispersion_imag
_atom_type_scat_source
C C 0.0033 0.0016 'International Tables Vol C Tables 4.2.6.8 and 6.1.1.4'
H H 0.0000 0.0000 'International Tables Vol C Tables 4.2.6.8 and 6.1.1.4'
Bi Bi -4.1077 10.2566 'International Tables Vol C Tables 4.2.6.8 and 6.1.1.4'
Cl Cl 0.1484 0.1585 'International Tables Vol C Tables 4.2.6.8 and 6.1.1.4'
N N 0.0061 0.0033 'International Tables Vol C Tables 4.2.6.8 and 6.1.1.4'
P P 0.1023 0.0942 'International Tables Vol C Tables 4.2.6.8 and 6.1.1.4'
O O 0.0106 0.0060 'International Tables Vol C Tables 4.2.6.8 and 6.1.1.4'

loop_
_geom_angle_atom_site_label_1
_geom_angle_atom_site_label_2
_geom_angle_atom_site_label_3
_geom_angle
_geom_angle_site_symmetry_1
_geom_angle_site_symmetry_3
_geom_angle_publ_flag
N1 Bi1 N2 66.85(16) . . ?
N1 Bi1 Cl4 81.81(12) . . ?
N2 Bi1 Cl4 87.38(11) . . ?
N1 Bi1 Cl2 89.66(12) . . ?
N2 Bi1 Cl2 156.31(11) . . ?
Cl4 Bi1 Cl2 92.33(6) . . ?
N1 Bi1 Cl1 83.08(12) . . ?
N2 Bi1 Cl1 83.50(11) . . ?
Cl4 Bi1 Cl1 164.49(4) . . ?
Cl2 Bi1 Cl1 91.04(6) . . ?
N1 Bi1 Cl3 154.74(12) . . ?
N2 Bi1 Cl3 88.04(11) . . ?
Cl4 Bi1 Cl3 94.89(5) . . ?
Cl2 Bi1 Cl3 115.55(5) . . ?
Cl1 Bi1 Cl3 97.29(5) . . ?
C17 P1 C23 110.0(3) . . ?
C17 P1 C29 108.6(3) . . ?
C23 P1 C29 111.3(3) . . ?
C17 P1 C11 110.7(3) . . ?
C23 P1 C11 107.9(3) . . ?
C29 P1 C11 108.2(3) . . ?
C1 N1 C5 119.2(5) . . ?
C1 N1 Bi1 121.0(4) . . ?
C5 N1 Bi1 119.6(4) . . ?
C10 N2 C6 119.1(5) . . ?
C10 N2 Bi1 121.3(4) . . ?
C6 N2 Bi1 119.5(4) . . ?
N1 C1 C2 122.7(6) . . ?
N1 C1 H1A 118.6 . . ?
C2 C1 H1A 118.6 . . ?
C3 C2 C1 118.1(7) . . ?
C3 C2 H2A 121.0 . . ?
C1 C2 H2A 121.0 . . ?
C2 C3 C4 120.8(6) . . ?
C2 C3 H3A 119.6 . . ?
C4 C3 H3A 119.6 . . ?
C3 C4 C5 119.2(6) . . ?
C3 C4 H4A 120.4 . . ?
C5 C4 H4A 120.4 . . ?
N1 C5 C4 119.9(6) . . ?
N1 C5 C6 117.0(5) . . ?
C4 C5 C6 123.1(5) . . ?
N2 C6 C7 120.8(5) . . ?
N2 C6 C5 116.8(5) . . ?
C7 C6 C5 122.4(5) . . ?
C8 C7 C6 119.5(6) . . ?
C8 C7 H7A 120.3 . . ?
C6 C7 H7A 120.3 . . ?
C7 C8 C9 119.9(6) . . ?
C7 C8 H8A 120.0 . . ?
C9 C8 H8A 120.0 . . ?
C10 C9 C8 118.5(6) . . ?
C10 C9 H9A 120.7 . . ?
C8 C9 H9A 120.7 . . ?
N2 C10 C9 122.2(6) . . ?
N2 C10 H10A 118.9 . . ?
C9 C10 H10A 118.9 . . ?
C12' C11 C16 117.9(12) . . ?
C16 C11 C12 118.3(12) . . ?
C12' C11 P1 119.9(11) . . ?
C16 C11 P1 121.1(5) . . ?
C12 C11 P1 117.8(11) . . ?
C13 C12 C11 122(2) . . ?
C13 C12 H12A 119.2 . . ?
C11 C12 H12A 118.9 . . ?
C12 C13 C14 115(2) . . ?
C12 C13 H13A 122.2 . . ?
C14 C13 H13A 123.0 . . ?
C11 C12' C13' 118(2) . . ?
C11 C12' H12B 120.8 . . ?
C13' C12' H12B 121.0 . . ?
C14 C13' C12' 124(2) . . ?
C14 C13' H13B 117.7 . . ?
C12' C13' H13B 118.7 . . ?
C13' C14 C15 115.7(14) . . ?
C15 C14 C13 121.2(13) . . ?
C13' C14 H14A 116.6 . . ?
C15 C14 H14A 119.2 . . ?
C13 C14 H14A 119.6 . . ?
C14 C15 C16 120.4(6) . . ?
C14 C15 H15A 119.8 . . ?
C16 C15 H15A 119.8 . . ?
C11 C16 C15 119.6(6) . . ?
C11 C16 H16A 120.2 . . ?
C15 C16 H16A 120.2 . . ?
C18 C17 C22 119.7(5) . . ?
C18 C17 P1 120.9(4) . . ?
C22 C17 P1 119.4(4) . . ?
C17 C18 C19 119.7(6) . . ?
C17 C18 H18A 120.1 . . ?
C19 C18 H18A 120.1 . . ?
C20 C19 C18 120.3(6) . . ?
C20 C19 H19A 119.9 . . ?
C18 C19 H19A 119.9 . . ?
C19 C20 C21 120.1(6) . . ?
C19 C20 H20A 119.9 . . ?
C21 C20 H20A 119.9 . . ?
C22 C21 C20 120.6(6) . . ?
C22 C21 H21A 119.7 . . ?
C20 C21 H21A 119.7 . . ?
C21 C22 C17 119.7(6) . . ?
C21 C22 H22A 120.2 . . ?
C17 C22 H22A 120.2 . . ?
C28 C23 C24 118.7(6) . . ?
C28 C23 P1 119.7(5) . . ?
C24 C23 P1 121.5(5) . . ?
C23 C24 C25 120.4(6) . . ?
C23 C24 H24A 119.8 . . ?
C25 C24 H24A 119.8 . . ?
C26 C25 C24 120.0(6) . . ?
C26 C25 H25A 120.0 . . ?
C24 C25 H25A 120.0 . . ?
C25 C26 C27 120.4(6) . . ?
C25 C26 H26A 119.8 . . ?
C27 C26 H26A 119.8 . . ?
C26 C27 C28 119.8(7) . . ?
C26 C27 H27A 120.1 . . ?
C28 C27 H27A 120.1 . . ?
C23 C28 C27 120.7(7) . . ?
C23 C28 H28A 119.6 . . ?
C27 C28 H28A 119.6 . . ?
C34 C29 C30 118.1(5) . . ?
C34 C29 P1 120.2(5) . . ?
C30 C29 P1 121.6(5) . . ?
C31 C30 C29 120.4(6) . . ?
C31 C30 H30A 119.8 . . ?
C29 C30 H30A 119.8 . . ?
C32 C31 C30 120.5(7) . . ?
C32 C31 H31A 119.8 . . ?
C30 C31 H31A 119.8 . . ?
C31 C32 C33 119.7(6) . . ?
C31 C32 H32A 120.2 . . ?
C33 C32 H32A 120.2 . . ?
C34 C33 C32 119.9(6) . . ?
C34 C33 H33A 120.1 . . ?
C32 C33 H33A 120.1 . . ?
C33 C34 C29 121.4(6) . . ?
C33 C34 H34A 119.3 . . ?
C29 C34 H34A 119.3 . . ?
Cl7 C35 Cl5 117(2) . . ?
Cl7 C35 Cl6 115.0(14) . . ?
Cl5 C35 Cl6 113.5(17) . . ?
Cl7 C35 H35A 102.4 . . ?
Cl5 C35 H35A 103.6 . . ?
Cl6 C35 H35A 103.3 . . ?
Cl7 C35' Cl5 118.1(19) . . ?
Cl7 C35' Cl6 113.2(16) . . ?
Cl5 C35' Cl6 113.6(17) . . ?
Cl7 C35' H35B 102.9 . . ?
Cl5 C35' H35B 103.4 . . ?
Cl6 C35' H35B 103.3 . . ?
O1' O1' O1 100(3) 2_566 2_566 ?

loop_
_geom_bond_atom_site_label_1
_geom_bond_atom_site_label_2
_geom_bond_distance
_geom_bond_site_symmetry_2
_geom_bond_publ_flag
Bi1 N1 2.453(5) . ?
Bi1 N2 2.470(5) . ?
Bi1 Cl4 2.6800(15) . ?
Bi1 Cl2 2.7207(17) . ?
Bi1 Cl1 2.7256(15) . ?
Bi1 Cl3 2.7376(16) . ?
P1 C17 1.792(6) . ?
P1 C23 1.797(6) . ?
P1 C29 1.803(6) . ?
P1 C11 1.805(6) . ?
N1 C1 1.338(8) . ?
N1 C5 1.366(7) . ?
N2 C10 1.345(7) . ?
N2 C6 1.356(7) . ?
C1 C2 1.379(9) . ?
C1 H1A 0.9500 . ?
C2 C3 1.359(10) . ?
C2 H2A 0.9500 . ?
C3 C4 1.376(10) . ?
C3 H3A 0.9500 . ?
C4 C5 1.390(8) . ?
C4 H4A 0.9500 . ?
C5 C6 1.478(8) . ?
C6 C7 1.381(8) . ?
C7 C8 1.371(9) . ?
C7 H7A 0.9500 . ?
C8 C9 1.376(9) . ?
C8 H8A 0.9500 . ?
C9 C10 1.376(8) . ?
C9 H9A 0.9500 . ?
C10 H10A 0.9500 . ?
C11 C12' 1.37(2) . ?
C11 C16 1.377(8) . ?
C11 C12 1.43(3) . ?
C12 C13 1.40(4) . ?
C12 H12A 0.9599 . ?
C13 C14 1.45(3) . ?
C13 H13A 0.9599 . ?
C12' C13' 1.38(3) . ?
C12' H12B 0.9601 . ?
C13' C14 1.33(3) . ?
C13' H13B 0.9600 . ?
C14 C15 1.367(11) . ?
C14 H14A 0.9600 . ?
C15 C16 1.391(9) . ?
C15 H15A 0.9500 . ?
C16 H16A 0.9500 . ?
C17 C18 1.386(8) . ?
C17 C22 1.405(8) . ?
C18 C19 1.394(9) . ?
C18 H18A 0.9500 . ?
C19 C20 1.378(10) . ?
C19 H19A 0.9500 . ?
C20 C21 1.381(9) . ?
C20 H20A 0.9500 . ?
C21 C22 1.379(8) . ?
C21 H21A 0.9500 . ?
C22 H22A 0.9500 . ?
C23 C28 1.385(9) . ?
C23 C24 1.394(9) . ?
C24 C25 1.396(9) . ?
C24 H24A 0.9500 . ?
C25 C26 1.369(10) . ?
C25 H25A 0.9500 . ?
C26 C27 1.383(10) . ?
C26 H26A 0.9500 . ?
C27 C28 1.389(10) . ?
C27 H27A 0.9500 . ?
C28 H28A 0.9500 . ?
C29 C34 1.388(8) . ?
C29 C30 1.389(9) . ?
C30 C31 1.385(10) . ?
C30 H30A 0.9500 . ?
C31 C32 1.377(10) . ?
C31 H31A 0.9500 . ?
C32 C33 1.379(10) . ?
C32 H32A 0.9500 . ?
C33 C34 1.376(9) . ?
C33 H33A 0.9500 . ?
C34 H34A 0.9500 . ?
Cl7 C35 1.68(2) . ?
Cl7 C35' 1.68(2) . ?
Cl6 C35 1.73(2) . ?
Cl6 C35' 1.76(2) . ?
Cl5 C35' 1.69(2) . ?
Cl5 C35 1.72(3) . ?
C35 H35A 0.9603 . ?
C35' H35B 1.0039 . ?
O1 O1' 1.32(3) 2_566 ?
O1' O1' 1.25(5) 2_566 ?
O1' O1 1.32(3) 2_566 ?

loop_
_geom_torsion_atom_site_label_1
_geom_torsion_atom_site_label_2
_geom_torsion_atom_site_label_3
_geom_torsion_atom_site_label_4
_geom_torsion
_geom_torsion_site_symmetry_1
_geom_torsion_site_symmetry_2
_geom_torsion_site_symmetry_3
_geom_torsion_site_symmetry_4
_geom_torsion_publ_flag
C5 N1 C1 C2 -0.3(9) . . . . ?
Bi1 N1 C1 C2 -176.1(5) . . . . ?
N1 C1 C2 C3 1.0(10) . . . . ?
C1 C2 C3 C4 -2.1(10) . . . . ?
C2 C3 C4 C5 2.4(10) . . . . ?
C1 N1 C5 C4 0.7(8) . . . . ?
Bi1 N1 C5 C4 176.5(4) . . . . ?
C1 N1 C5 C6 -179.6(5) . . . . ?
Bi1 N1 C5 C6 -3.8(7) . . . . ?
C3 C4 C5 N1 -1.7(9) . . . . ?
C3 C4 C5 C6 178.6(6) . . . . ?
C10 N2 C6 C7 -0.5(8) . . . . ?
Bi1 N2 C6 C7 175.3(4) . . . . ?
C10 N2 C6 C5 179.1(5) . . . . ?
Bi1 N2 C6 C5 -5.2(6) . . . . ?
N1 C5 C6 N2 5.8(7) . . . . ?
C4 C5 C6 N2 -174.4(5) . . . . ?
N1 C5 C6 C7 -174.6(5) . . . . ?
C4 C5 C6 C7 5.1(9) . . . . ?
N2 C6 C7 C8 0.3(9) . . . . ?
C5 C6 C7 C8 -179.2(5) . . . . ?
C6 C7 C8 C9 0.0(9) . . . . ?
C7 C8 C9 C10 -0.1(9) . . . . ?
C6 N2 C10 C9 0.4(8) . . . . ?
Bi1 N2 C10 C9 -175.3(4) . . . . ?
C8 C9 C10 N2 -0.1(9) . . . . ?
C17 P1 C11 C12' 99(3) . . . . ?
C23 P1 C11 C12' -21(3) . . . . ?
C29 P1 C11 C12' -142(3) . . . . ?
C17 P1 C11 C16 -93.5(6) . . . . ?
C23 P1 C11 C16 146.0(5) . . . . ?
C29 P1 C11 C16 25.4(6) . . . . ?
C17 P1 C11 C12 67.3(19) . . . . ?
C23 P1 C11 C12 -53.2(19) . . . . ?
C29 P1 C11 C12 -173.8(19) . . . . ?
C12' C11 C12 C13 80(4) . . . . ?
C16 C11 C12 C13 -17(3) . . . . ?
P1 C11 C12 C13 -178.0(17) . . . . ?
C11 C12 C13 C14 2(3) . . . . ?
C16 C11 C12' C13' 13(3) . . . . ?
C12 C11 C12' C13' -86(4) . . . . ?
P1 C11 C12' C13' -179.4(17) . . . . ?
C11 C12' C13' C14 7(4) . . . . ?
C12' C13' C14 C15 -22(5) . . . . ?
C12' C13' C14 C13 87(5) . . . . ?
C12 C13 C14 C13' -73(3) . . . . ?
C12 C13 C14 C15 15(2) . . . . ?
C13' C14 C15 C16 17(3) . . . . ?
C13 C14 C15 C16 -17.2(19) . . . . ?
C12' C11 C16 C15 -17(3) . . . . ?
C12 C11 C16 C15 15(2) . . . . ?
P1 C11 C16 C15 175.7(5) . . . . ?
C14 C15 C16 C11 1.5(11) . . . . ?
C23 P1 C17 C18 127.3(5) . . . . ?
C29 P1 C17 C18 -110.6(5) . . . . ?
C11 P1 C17 C18 8.1(6) . . . . ?
C23 P1 C17 C22 -55.6(5) . . . . ?
C29 P1 C17 C22 66.5(5) . . . . ?
C11 P1 C17 C22 -174.9(5) . . . . ?
C22 C17 C18 C19 0.8(10) . . . . ?
P1 C17 C18 C19 177.8(5) . . . . ?
C17 C18 C19 C20 -1.3(11) . . . . ?
C18 C19 C20 C21 1.7(11) . . . . ?
C19 C20 C21 C22 -1.6(10) . . . . ?
C20 C21 C22 C17 1.1(9) . . . . ?
C18 C17 C22 C21 -0.7(9) . . . . ?
P1 C17 C22 C21 -177.8(5) . . . . ?
C17 P1 C23 C28 177.1(5) . . . . ?
C29 P1 C23 C28 56.6(6) . . . . ?
C11 P1 C23 C28 -62.0(6) . . . . ?
C17 P1 C23 C24 -4.3(6) . . . . ?
C29 P1 C23 C24 -124.8(5) . . . . ?
C11 P1 C23 C24 116.6(5) . . . . ?
C28 C23 C24 C25 0.4(9) . . . . ?
P1 C23 C24 C25 -178.2(5) . . . . ?
C23 C24 C25 C26 -0.4(10) . . . . ?
C24 C25 C26 C27 0.1(10) . . . . ?
C25 C26 C27 C28 0.1(12) . . . . ?
C24 C23 C28 C27 -0.3(11) . . . . ?
P1 C23 C28 C27 178.4(6) . . . . ?
C26 C27 C28 C23 0.0(12) . . . . ?
C17 P1 C29 C34 174.8(5) . . . . ?
C23 P1 C29 C34 -63.9(5) . . . . ?
C11 P1 C29 C34 54.5(5) . . . . ?
C17 P1 C29 C30 -3.1(6) . . . . ?
C23 P1 C29 C30 118.2(6) . . . . ?
C11 P1 C29 C30 -123.4(6) . . . . ?
C34 C29 C30 C31 1.7(11) . . . . ?
P1 C29 C30 C31 179.6(6) . . . . ?
C29 C30 C31 C32 -0.4(13) . . . . ?
C30 C31 C32 C33 -0.3(12) . . . . ?
C31 C32 C33 C34 -0.3(10) . . . . ?
C32 C33 C34 C29 1.6(10) . . . . ?
C30 C29 C34 C33 -2.2(9) . . . . ?
P1 C29 C34 C33 179.8(5) . . . . ?
C35' Cl7 C35 Cl5 -65(4) . . . . ?
C35' Cl7 C35 Cl6 71(3) . . . . ?
C35' Cl5 C35 Cl7 66(3) . . . . ?
C35' Cl5 C35 Cl6 -71(3) . . . . ?
C35' Cl6 C35 Cl7 -70(3) . . . . ?
C35' Cl6 C35 Cl5 68(4) . . . . ?
C35 Cl7 C35' Cl5 70(4) . . . . ?
C35 Cl7 C35' Cl6 -67(3) . . . . ?
C35 Cl5 C35' Cl7 -68(4) . . . . ?
C35 Cl5 C35' Cl6 68(3) . . . . ?
C35 Cl6 C35' Cl7 67(3) . . . . ?
C35 Cl6 C35' Cl5 -71(4) . . . . ?
